data_7214488
loop_
_publ_author_name
'Jones, Andrew O. F.'
'Leech, Charlotte K.'
'McIntyre, Garry J.'
'Wilson, Chick C.'
'Thomas, Lynne H.'

_publ_section_title
;
 Engineering short, strong hydrogen bonds in urea di-carboxylic acid
 complexes
;
_journal_issue 35
_journal_name_full CrystEngComm
_journal_page_first 8177
_journal_paper_doi 10.1039/C4CE00587B
_journal_volume 16
_journal_year 2014
_chemical_formula_sum 'C8 H16 N4 O6'
_chemical_formula_weight 264.25
_chemical_name_common
;
 bis(methylurea) fumaric acid
;
_chemical_name_systematic
;
 bis(N-methylurea) trans-butenedioic acid
;
_space_group_IT_number 14
_symmetry_cell_setting monoclinic
_symmetry_space_group_name_Hall '-P 2yn'
_symmetry_space_group_name_H-M 'P 1 21/n 1'
_atom_sites_solution_hydrogens difmap
_atom_sites_solution_primary direct
_atom_sites_solution_secondary difmap
_audit_creation_method SHELXL-97
_cell_angle_alpha 90.00
_cell_angle_beta 102.959(7)
_cell_angle_gamma 90.00
_cell_formula_units_Z 2
_cell_length_a 8.5509(16)
_cell_length_b 5.5691(8)
_cell_length_c 13.909(2)
_cell_measurement_reflns_used 4754
_cell_measurement_temperature 200
_cell_measurement_theta_max 55.06
_cell_measurement_theta_min 6.01
_cell_volume 645.49(18)
_computing_cell_refinement 'CrystalClear 1.4.0 (Rigaku, 2008)'
_computing_data_collection 'CrystalClear 1.4.0 (Rigaku, 2008)'
_computing_data_reduction 'CrystalClear 1.4.0 (Rigaku, 2008)'
_computing_molecular_graphics 'Mercury (McRae, 2006)'
_computing_publication_material 'WINGX (Farrugia, 1999)'
_computing_structure_refinement 'SHELXL-97 (Sheldrick, 2008)'
_computing_structure_solution 'SHELXS-97 (Sheldrick, 2008)'
_diffrn_ambient_temperature 200
_diffrn_measured_fraction_theta_full 0.999
_diffrn_measured_fraction_theta_max 0.999
_diffrn_measurement_device_type 'Rigaku R-AXIS RAPID IP Image Plate'
_diffrn_measurement_method 'Image plate'
_diffrn_radiation_monochromator graphite
_diffrn_radiation_source 'fine-focus sealed tube'
_diffrn_radiation_type MoK\a
_diffrn_radiation_wavelength 0.71075
_diffrn_reflns_av_R_equivalents 0.0430
_diffrn_reflns_av_sigmaI/netI 0.0287
_diffrn_reflns_limit_h_max 10
_diffrn_reflns_limit_h_min -11
_diffrn_reflns_limit_k_max 7
_diffrn_reflns_limit_k_min -7
_diffrn_reflns_limit_l_max 18
_diffrn_reflns_limit_l_min -18
_diffrn_reflns_number 8540
_diffrn_reflns_theta_full 27.48
_diffrn_reflns_theta_max 27.48
_diffrn_reflns_theta_min 3.01
_exptl_absorpt_coefficient_mu 0.116
_exptl_absorpt_correction_T_max 1.0000
_exptl_absorpt_correction_T_min 0.8138
_exptl_absorpt_correction_type multi-scan
_exptl_absorpt_process_details 'ABSCOR, Rigaku 1995'
_exptl_crystal_colour colourless
_exptl_crystal_density_diffrn 1.360
_exptl_crystal_density_method 'not measured'
_exptl_crystal_description block
_exptl_crystal_F_000 280
_exptl_crystal_size_max 0.3
_exptl_crystal_size_mid 0.3
_exptl_crystal_size_min 0.2
_refine_diff_density_max 0.168
_refine_diff_density_min -0.151
_refine_diff_density_rms 0.037
_refine_ls_extinction_method none
_refine_ls_goodness_of_fit_ref 1.074
_refine_ls_hydrogen_treatment refall
_refine_ls_matrix_type full
_refine_ls_number_parameters 114
_refine_ls_number_reflns 1475
_refine_ls_number_restraints 0
_refine_ls_restrained_S_all 1.074
_refine_ls_R_factor_all 0.0656
_refine_ls_R_factor_gt 0.0398
_refine_ls_shift/su_max 0.000
_refine_ls_shift/su_mean 0.000
_refine_ls_structure_factor_coef Fsqd
_refine_ls_weighting_details 'calc w=1/[\s^2^(Fo^2^)+(0.0530P)^2^+0.0178P] where P=(Fo^2^+2Fc^2^)/3'
_refine_ls_weighting_scheme calc
_refine_ls_wR_factor_gt 0.0933
_refine_ls_wR_factor_ref 0.1043
_reflns_number_gt 1002
_reflns_number_total 1475
_reflns_threshold_expression >2\s(I)
_cod_data_source_file c4ce00587b2.cif
_cod_data_source_block mu_fum_200k
_cod_depositor_comments 'Adding full bibliography for 7214477--7214509.cif.'
_cod_original_cell_volume 645.47(18)
_cod_original_sg_symbol_H-M P21/n
_cod_database_code 7214488

loop_
_symmetry_equiv_pos_as_xyz
'x, y, z'
'-x+1/2, y+1/2, -z+1/2'
'-x, -y, -z'
'x-1/2, -y-1/2, z-1/2'

loop_
_atom_site_label
_atom_site_type_symbol
_atom_site_fract_x
_atom_site_fract_y
_atom_site_fract_z
_atom_site_U_iso_or_equiv
_atom_site_adp_type
_atom_site_occupancy
_atom_site_symmetry_multiplicity
_atom_site_calc_flag
H8 H 0.973(3) -0.188(4) 0.7570(15) 0.083(7) Uiso 1 1 d
H3 H 0.892(2) 0.231(3) 0.7499(14) 0.053(5) Uiso 1 1 d
H1 H 0.933(2) 0.493(3) 1.0856(13) 0.056(5) Uiso 1 1 d
H5 H 1.047(2) -0.081(3) 0.5896(14) 0.054(5) Uiso 1 1 d
H6 H 1.128(3) -0.264(4) 0.7267(16) 0.094(8) Uiso 1 1 d
H2 H 0.709(3) -0.014(4) 0.9968(17) 0.094(7) Uiso 1 1 d
H4 H 0.805(2) 0.403(4) 0.6710(13) 0.058(5) Uiso 1 1 d
H7 H 1.118(3) -0.006(4) 0.7800(17) 0.095(8) Uiso 1 1 d
O1 O 0.86053(14) 0.1577(2) 0.89369(8) 0.0526(4) Uani 1 1 d
O2 O 0.76953(13) 0.1333(2) 1.03222(7) 0.0469(3) Uani 1 1 d
O3 O 0.88245(13) 0.25173(18) 0.52791(7) 0.0469(3) Uani 1 1 d
N1 N 1.01672(17) -0.0192(3) 0.63556(10) 0.0475(4) Uani 1 1 d
C3 C 0.92295(18) 0.1739(3) 0.61530(10) 0.0391(4) Uani 1 1 d
C2 C 0.94902(18) 0.4434(3) 1.02129(11) 0.0410(4) Uani 1 1 d
N2 N 0.8721(2) 0.2828(3) 0.68834(11) 0.0524(4) Uani 1 1 d
C4 C 1.0673(3) -0.1267(4) 0.73203(14) 0.0584(5) Uani 1 1 d
C1 C 0.85581(18) 0.2316(3) 0.97604(10) 0.0390(4) Uani 1 1 d

loop_
_atom_site_aniso_label
_atom_site_aniso_U_11
_atom_site_aniso_U_22
_atom_site_aniso_U_33
_atom_site_aniso_U_23
_atom_site_aniso_U_13
_atom_site_aniso_U_12
O1 0.0673(8) 0.0590(7) 0.0366(6) -0.0055(5) 0.0225(5) -0.0169(6)
O2 0.0536(7) 0.0557(7) 0.0343(6) -0.0012(5) 0.0163(5) -0.0155(5)
O3 0.0556(7) 0.0553(7) 0.0323(6) 0.0035(5) 0.0154(5) 0.0163(6)
N1 0.0593(9) 0.0520(8) 0.0353(8) 0.0032(6) 0.0192(7) 0.0139(7)
C3 0.0428(8) 0.0436(8) 0.0336(8) -0.0020(7) 0.0143(6) -0.0015(7)
C2 0.0451(9) 0.0463(9) 0.0327(8) 0.0007(7) 0.0108(6) -0.0005(7)
N2 0.0738(11) 0.0533(9) 0.0344(8) 0.0030(7) 0.0209(7) 0.0168(8)
C4 0.0757(13) 0.0591(12) 0.0431(10) 0.0119(9) 0.0191(9) 0.0141(11)
C1 0.0400(8) 0.0456(8) 0.0325(8) 0.0048(7) 0.0103(6) -0.0001(7)

loop_
_atom_type_symbol
_atom_type_description
_atom_type_scat_dispersion_real
_atom_type_scat_dispersion_imag
_atom_type_scat_source
C C 0.0033 0.0016 'International Tables Vol C Tables 4.2.6.8 and 6.1.1.4'
H H 0.0000 0.0000 'International Tables Vol C Tables 4.2.6.8 and 6.1.1.4'
N N 0.0061 0.0033 'International Tables Vol C Tables 4.2.6.8 and 6.1.1.4'
O O 0.0106 0.0060 'International Tables Vol C Tables 4.2.6.8 and 6.1.1.4'

loop_
_geom_angle_atom_site_label_1
_geom_angle_atom_site_label_2
_geom_angle_atom_site_label_3
_geom_angle
_geom_angle_site_symmetry_1
C3 N1 C4 124.86(15) .
O3 C3 N1 120.15(13) .
O3 C3 N2 120.62(15) .
N1 C3 N2 119.23(14) .
C2 C2 C1 122.42(19) 3_767
O1 C1 O2 123.95(14) .
O1 C1 C2 122.43(13) .
O2 C1 C2 113.62(13) .

loop_
_geom_bond_atom_site_label_1
_geom_bond_atom_site_label_2
_geom_bond_distance
_geom_bond_site_symmetry_2
O1 C1 1.2262(17) .
O2 C1 1.3088(17) .
O3 C3 1.2636(17) .
N1 C3 1.333(2) .
N1 C4 1.444(2) .
C3 N2 1.337(2) .
C2 C2 1.319(3) 3_767
C2 C1 1.483(2) .

loop_
_geom_hbond_atom_site_label_D
_geom_hbond_atom_site_label_H
_geom_hbond_atom_site_label_A
_geom_hbond_distance_DH
_geom_hbond_distance_HA
_geom_hbond_distance_DA
_geom_hbond_angle_DHA
_geom_hbond_site_symmetry_A
O2 H2 O3 1.04(2) 1.52(2) 2.5333(14) 165(2) 2_646
N2 H4 O1 0.88(2) 2.06(2) 2.932(2) 170.1(16) 2_656
